data_4505727
loop_
_publ_author_name
'Lee, In Su'
'Shin, Dong Mok'
'Chung, Young Keun'

_publ_section_title
;
 Self-Assembly of Organometallic&#x2212;Organic Hybrid Supramolecular
 Arrays from Ferrocenyl Dipyridines and Aromatic Carboxylic Acids
;
_journal_issue 4
_journal_name_full 'Crystal Growth &amp; Design'
_journal_page_first 521
_journal_paper_doi 10.1021/cg0340695
_journal_volume 3
_journal_year 2003
_chemical_formula_sum 'C34 H30 Fe N2 O4'
_chemical_formula_weight 586.45
_chemical_name_systematic
; 
 ? 
;
_space_group_IT_number 2
_symmetry_cell_setting triclinic
_symmetry_space_group_name_Hall '-P 1'
_symmetry_space_group_name_H-M 'P -1'
_atom_sites_solution_hydrogens geom
_atom_sites_solution_primary direct
_atom_sites_solution_secondary difmap
_audit_creation_method SHELXL
_cell_angle_alpha 76.225(2)
_cell_angle_beta 85.982(2)
_cell_angle_gamma 63.954(2)
_cell_formula_units_Z 2
_cell_length_a 10.238
_cell_length_b 10.514
_cell_length_c 14.6210(10)
_cell_measurement_temperature 293(2)
_cell_volume 1372.26(10)
_computing_structure_refinement 'SHELXL-93 (Sheldrick, 1993)'
_computing_structure_solution 'SHELXS-86 (Sheldrick, 1990)'
_diffrn_ambient_temperature 293(2)
_diffrn_radiation_monochromator graphite
_diffrn_radiation_source 'fine-focus sealed tube'
_diffrn_radiation_type MoK\a
_diffrn_radiation_wavelength 0.71073
_diffrn_reflns_av_R_equivalents 0.0202
_diffrn_reflns_av_sigmaI/netI 0.0401
_diffrn_reflns_limit_h_max 13
_diffrn_reflns_limit_h_min -12
_diffrn_reflns_limit_k_max 13
_diffrn_reflns_limit_k_min -12
_diffrn_reflns_limit_l_max 17
_diffrn_reflns_limit_l_min -18
_diffrn_reflns_number 9678
_diffrn_reflns_theta_max 27.46
_diffrn_reflns_theta_min 1.44
_exptl_absorpt_coefficient_mu 0.593
_exptl_crystal_density_diffrn 1.419
_exptl_crystal_F_000 612
_exptl_crystal_size_max 0.4
_exptl_crystal_size_mid 0.2
_exptl_crystal_size_min 0.2
_refine_diff_density_max 0.418
_refine_diff_density_min -0.660
_refine_diff_density_rms 0.132
_refine_ls_extinction_method none
_refine_ls_goodness_of_fit_all 1.168
_refine_ls_goodness_of_fit_obs 1.066
_refine_ls_matrix_type full
_refine_ls_number_parameters 380
_refine_ls_number_reflns 6229
_refine_ls_number_restraints 0
_refine_ls_restrained_S_all 1.168
_refine_ls_restrained_S_obs 1.066
_refine_ls_R_factor_all 0.0617
_refine_ls_R_factor_obs 0.0456
_refine_ls_shift/esd_max -0.001
_refine_ls_shift/esd_mean 0.000
_refine_ls_structure_factor_coef Fsqd
_refine_ls_weighting_details 'w=1/[\s^2^(Fo^2^)+(0.0836P)^2^+0.3965P] where P=(Fo^2^+2Fc^2^)/3'
_refine_ls_weighting_scheme calc
_refine_ls_wR_factor_all 0.1568
_refine_ls_wR_factor_obs 0.1298
_reflns_number_observed 5169
_reflns_number_total 6229
_reflns_observed_criterion >2sigma(I)
_cod_data_source_file cg0340695si20030429_013949.cif
_cod_data_source_block phth
_cod_depositor_comments
;
The following automatic conversions were performed:

'_symmetry_cell_setting' tag value 'TRICINLIC' was replaced with
'triclinic' value as specified in the replacement file
'/home/robertas/cod-tools/perl-scripts/inputs/replacement_values.lst'.

Automatic conversion script
Id: cif_fix_values 3143 2015-03-26 13:38:13Z robertas 

The following automatic conversions were performed:

'_refine_ls_weighting_scheme' value 'calc
w=1/[\s^2^(Fo^2^)+(0.0836P)^2^+0.3965P] where P=(Fo^2^+2Fc^2^)/3' was
changed to 'calc'. New tag '_refine_ls_weighting_details' was
created. The value of the new tag was set to
'w=1/[\s^2^(Fo^2^)+(0.0836P)^2^+0.3965P] where P=(Fo^2^+2Fc^2^)/3'.

Automatic conversion script
Id: cif_fix_values 3143 2015-03-26 13:38:13Z robertas 
;
_cod_original_cell_volume 1372.26(9)
_cod_original_sg_symbol_H-M P-1
_cod_database_code 4505727

loop_
_symmetry_equiv_pos_as_xyz
'x, y, z'
'-x, -y, -z'

loop_
_atom_site_aniso_label
_atom_site_aniso_U_11
_atom_site_aniso_U_22
_atom_site_aniso_U_33
_atom_site_aniso_U_23
_atom_site_aniso_U_13
_atom_site_aniso_U_12
Fe1 0.0400(2) 0.0386(2) 0.0319(2) -0.01491(14) 0.00672(13) -0.01365(15)
N1 0.0401(10) 0.0429(11) 0.0465(12) -0.0160(9) 0.0101(9) -0.0133(9)
N2 0.0440(11) 0.0473(12) 0.0407(12) -0.0141(9) 0.0098(9) -0.0139(9)
C1 0.0496(13) 0.0332(11) 0.0353(12) -0.0122(9) 0.0042(10) -0.0139(10)
C2 0.062(2) 0.0436(14) 0.053(2) -0.0182(12) 0.0193(12) -0.0283(12)
C3 0.068(2) 0.052(2) 0.050(2) -0.0155(13) 0.0266(13) -0.0239(14)
C4 0.077(2) 0.0429(14) 0.0307(13) -0.0142(11) 0.0074(12) -0.0124(13)
C5 0.0560(14) 0.0403(13) 0.0388(13) -0.0153(11) -0.0047(11) -0.0127(11)
C6 0.0435(12) 0.0407(12) 0.0294(11) -0.0092(9) 0.0012(9) -0.0117(10)
C7 0.0400(12) 0.064(2) 0.0394(13) -0.0198(12) -0.0004(10) -0.0155(11)
C8 0.0391(13) 0.075(2) 0.050(2) -0.0196(15) 0.0080(11) -0.0072(13)
C9 0.066(2) 0.0427(14) 0.0437(15) -0.0159(12) 0.0088(12) -0.0021(13)
C10 0.063(2) 0.0377(13) 0.0372(13) -0.0115(10) 0.0026(11) -0.0155(11)
C11 0.0414(11) 0.0359(11) 0.0390(12) -0.0105(10) 0.0022(9) -0.0138(9)
C12 0.0433(12) 0.0409(12) 0.0460(14) -0.0170(11) 0.0124(10) -0.0188(10)
C13 0.0413(11) 0.0306(11) 0.0385(12) -0.0105(9) 0.0044(9) -0.0127(9)
C14 0.0473(13) 0.0477(14) 0.058(2) -0.0262(12) 0.0128(11) -0.0242(11)
C15 0.0425(12) 0.0518(14) 0.054(2) -0.0207(12) 0.0119(11) -0.0220(11)
C16 0.0392(11) 0.0307(11) 0.0390(12) -0.0084(9) 0.0042(9) -0.0122(9)
C17 0.0476(13) 0.0356(12) 0.0463(14) -0.0176(10) 0.0083(10) -0.0143(10)
C18 0.0524(14) 0.0468(14) 0.058(2) -0.0185(12) 0.0098(12) -0.0269(12)
C19 0.0426(12) 0.0423(12) 0.0318(11) -0.0090(10) 0.0036(9) -0.0171(10)
C20 0.0398(11) 0.0414(12) 0.0303(11) -0.0087(9) 0.0031(9) -0.0143(9)
C21 0.0385(11) 0.0357(11) 0.0269(10) -0.0054(9) 0.0014(8) -0.0109(9)
C22 0.0437(12) 0.0455(13) 0.0356(12) -0.0145(10) 0.0032(9) -0.0180(10)
C23 0.0414(12) 0.0523(14) 0.0414(13) -0.0105(11) 0.0044(10) -0.0186(11)
C24 0.0449(12) 0.0352(12) 0.0344(12) -0.0077(9) 0.0039(9) -0.0146(10)
C25 0.0510(13) 0.0403(13) 0.0423(13) -0.0173(11) 0.0080(10) -0.0150(11)
C26 0.061(2) 0.052(2) 0.062(2) -0.0223(14) 0.0120(13) -0.0309(13)
O1 0.096(2) 0.090(2) 0.104(2) -0.064(2) 0.050(2) -0.056(2)
O2 0.083(2) 0.074(2) 0.0641(15) -0.0132(12) 0.0142(12) -0.0428(14)
O3 0.0607(14) 0.096(2) 0.090(2) -0.050(2) -0.0046(13) 0.0103(13)
O4 0.0800(15) 0.0455(11) 0.076(2) -0.0090(11) -0.0194(12) -0.0187(11)
C27 0.0374(11) 0.0404(12) 0.062(2) -0.0174(12) 0.0042(10) -0.0205(10)
C28 0.0432(13) 0.0426(14) 0.086(2) -0.0184(15) -0.0013(13) -0.0161(11)
C29 0.070(2) 0.049(2) 0.084(3) 0.008(2) -0.021(2) -0.031(2)
C30 0.077(2) 0.074(2) 0.060(2) -0.004(2) 0.001(2) -0.044(2)
C31 0.055(2) 0.067(2) 0.059(2) -0.0196(15) 0.0080(13) -0.0298(14)
C32 0.0398(12) 0.0432(13) 0.056(2) -0.0179(12) 0.0001(10) -0.0193(10)
C33 0.0518(15) 0.067(2) 0.068(2) -0.031(2) 0.0150(13) -0.0360(14)
C34 0.0508(15) 0.053(2) 0.070(2) -0.032(2) -0.0105(13) -0.0093(13)

loop_
_atom_site_label
_atom_site_type_symbol
_atom_site_fract_x
_atom_site_fract_y
_atom_site_fract_z
_atom_site_U_iso_or_equiv
_atom_site_thermal_displace_type
_atom_site_occupancy
_atom_site_calc_flag
_atom_site_refinement_flags
Fe1 Fe 0.31721(3) 0.94448(4) 0.89161(2) 0.03719(13) Uani 1 d .
N1 N 0.9431(2) 0.3755(2) 0.6405(2) 0.0444(5) Uani 1 d .
N2 N 0.8321(2) 0.7373(2) 0.4672(2) 0.0460(5) Uani 1 d .
C1 C 0.4922(3) 0.7419(3) 0.9277(2) 0.0402(5) Uani 1 d .
C2 C 0.3583(3) 0.7311(3) 0.9435(2) 0.0505(6) Uani 1 d .
H2 H 0.3269(3) 0.6782(3) 0.9155(2) 0.061 Uiso 1 calc R
C3 C 0.2810(3) 0.8147(3) 1.0093(2) 0.0581(7) Uani 1 d .
H3 H 0.1909(3) 0.8246(3) 1.0325(2) 0.070 Uiso 1 calc R
C4 C 0.3631(3) 0.8802(3) 1.0338(2) 0.0548(7) Uani 1 d .
H4 H 0.3368(3) 0.9406(3) 1.0758(2) 0.066 Uiso 1 calc R
C5 C 0.4937(3) 0.8376(3) 0.9832(2) 0.0466(6) Uani 1 d .
H5 H 0.5670(3) 0.8665(3) 0.9856(2) 0.056 Uiso 1 calc R
C6 C 0.3329(3) 1.0405(3) 0.7534(2) 0.0401(5) Uani 1 d .
C7 C 0.2079(3) 1.0115(3) 0.7640(2) 0.0491(6) Uani 1 d .
H7 H 0.1894(3) 0.9526(3) 0.7335(2) 0.059 Uiso 1 calc R
C8 C 0.1172(3) 1.0886(4) 0.8292(2) 0.0607(8) Uani 1 d .
H8 H 0.0286(3) 1.0892(4) 0.8487(2) 0.073 Uiso 1 calc R
C9 C 0.1843(3) 1.1640(3) 0.8594(2) 0.0580(8) Uani 1 d .
H9 H 0.1470(3) 1.2232(3) 0.9021(2) 0.070 Uiso 1 calc R
C10 C 0.3176(3) 1.1348(3) 0.8142(2) 0.0477(6) Uani 1 d .
H10 H 0.3836(3) 1.1703(3) 0.8224(2) 0.057 Uiso 1 calc R
C11 C 0.6062(3) 0.6748(3) 0.8656(2) 0.0396(5) Uani 1 d .
H11 H 0.6768(3) 0.7089(3) 0.8518(2) 0.048 Uiso 1 calc R
C12 C 0.6167(3) 0.5680(3) 0.8271(2) 0.0425(5) Uani 1 d .
H12 H 0.5461(3) 0.5341(3) 0.8416(2) 0.051 Uiso 1 calc R
C13 C 0.7298(2) 0.4992(2) 0.7639(2) 0.0376(5) Uani 1 d .
C14 C 0.8501(3) 0.5305(3) 0.7466(2) 0.0477(6) Uani 1 d .
H14 H 0.8604(3) 0.5942(3) 0.7770(2) 0.057 Uiso 1 calc R
C15 C 0.9527(3) 0.4681(3) 0.6855(2) 0.0479(6) Uani 1 d .
H15 H 1.0314(3) 0.4909(3) 0.6749(2) 0.057 Uiso 1 calc R
C16 C 0.7211(2) 0.3999(2) 0.7178(2) 0.0375(5) Uani 1 d .
C17 C 0.8306(3) 0.3419(3) 0.6572(2) 0.0434(5) Uani 1 d .
H17 H 0.8254(3) 0.2761(3) 0.6266(2) 0.052 Uiso 1 calc R
C18 C 0.5995(3) 0.3542(3) 0.7304(2) 0.0496(6) Uani 1 d .
H18A H 0.5117(6) 0.4339(7) 0.7004(12) 0.059 Uiso 1 calc R
H18B H 0.5851(14) 0.3267(20) 0.7964(2) 0.059 Uiso 1 calc R
H18C H 0.6242(10) 0.2731(14) 0.7025(12) 0.059 Uiso 1 calc R
C19 C 0.4574(3) 0.9827(3) 0.6960(2) 0.0395(5) Uani 1 d .
H19 H 0.5342(3) 1.0056(3) 0.7009(2) 0.047 Uiso 1 calc R
C20 C 0.4701(2) 0.8991(3) 0.6368(2) 0.0385(5) Uani 1 d .
H20 H 0.3941(2) 0.8747(3) 0.6327(2) 0.046 Uiso 1 calc R
C21 C 0.5947(2) 0.8432(2) 0.5781(2) 0.0360(5) Uani 1 d .
C22 C 0.7050(3) 0.8896(3) 0.5700(2) 0.0413(5) Uani 1 d .
H22 H 0.6997(3) 0.9574(3) 0.6028(2) 0.050 Uiso 1 calc R
C23 C 0.8208(3) 0.8359(3) 0.5143(2) 0.0459(6) Uani 1 d .
H23 H 0.8925(3) 0.8686(3) 0.5093(2) 0.055 Uiso 1 calc R
C24 C 0.6063(3) 0.7422(3) 0.5256(2) 0.0394(5) Uani 1 d .
C25 C 0.7284(3) 0.6919(3) 0.4722(2) 0.0452(6) Uani 1 d .
H25 H 0.7382(3) 0.6237(3) 0.4385(2) 0.054 Uiso 1 calc R
C26 C 0.4934(3) 0.6879(3) 0.5251(2) 0.0546(7) Uani 1 d .
H26A H 0.4044(7) 0.7670(6) 0.4962(13) 0.065 Uiso 1 calc R
H26B H 0.4768(16) 0.6484(20) 0.5886(2) 0.065 Uiso 1 calc R
H26C H 0.5268(10) 0.6136(16) 0.4900(12) 0.065 Uiso 1 calc R
H101 H 1.0622(49) 0.3122(52) 0.5769(33) 0.115(15) Uiso 1 d .
O1 O -0.2170(3) 0.4076(3) 0.3842(2) 0.0859(8) Uani 1 d .
O2 O -0.1255(3) 0.1701(3) 0.3996(2) 0.0716(6) Uani 1 d .
O3 O 0.2298(3) 0.0215(3) 0.2191(2) 0.0928(9) Uani 1 d .
O4 O 0.0827(3) 0.0041(2) 0.3346(2) 0.0701(6) Uani 1 d .
C27 C -0.1149(2) 0.3199(3) 0.2494(2) 0.0442(6) Uani 1 d .
C28 C -0.2018(3) 0.4560(3) 0.1917(3) 0.0573(7) Uani 1 d .
H28 H -0.2736(3) 0.5262(3) 0.2189(3) 0.069 Uiso 1 calc R
C29 C -0.1844(4) 0.4891(4) 0.0961(3) 0.0689(9) Uani 1 d .
H29 H -0.2444(4) 0.5803(4) 0.0598(3) 0.083 Uiso 1 calc R
C30 C -0.0782(4) 0.3874(4) 0.0541(3) 0.0683(9) Uani 1 d .
H30 H -0.0681(4) 0.4079(4) -0.0108(3) 0.082 Uiso 1 calc R
C31 C 0.0120(3) 0.2561(4) 0.1093(2) 0.0583(7) Uani 1 d .
H31 H 0.0859(3) 0.1889(4) 0.0813(2) 0.070 Uiso 1 calc R
C32 C -0.0028(3) 0.2192(3) 0.2064(2) 0.0445(6) Uani 1 d .
C33 C -0.1543(3) 0.2995(4) 0.3525(2) 0.0564(7) Uani 1 d .
C34 C 0.1124(3) 0.0703(3) 0.2562(2) 0.0591(8) Uani 1 d .
H102 H -0.0403(48) 0.0880(49) 0.3767(31) 0.094(13) Uiso 1 d .

loop_
_atom_type_symbol
_atom_type_description
_atom_type_scat_dispersion_real
_atom_type_scat_dispersion_imag
_atom_type_scat_source
C C 0.0033 0.0016 'International Tables Vol C Tables 4.2.6.8 and 6.1.1.4'
H H 0.0000 0.0000 'International Tables Vol C Tables 4.2.6.8 and 6.1.1.4'
Fe Fe 0.3463 0.8444 'International Tables Vol C Tables 4.2.6.8 and 6.1.1.4'
N N 0.0061 0.0033 'International Tables Vol C Tables 4.2.6.8 and 6.1.1.4'
O O 0.0106 0.0060 'International Tables Vol C Tables 4.2.6.8 and 6.1.1.4'

loop_
_geom_angle_atom_site_label_1
_geom_angle_atom_site_label_2
_geom_angle_atom_site_label_3
_geom_angle
C5 Fe1 C4 40.79(11)
C5 Fe1 C2 68.57(12)
C4 Fe1 C2 68.17(12)
C5 Fe1 C3 68.14(13)
C4 Fe1 C3 40.15(13)
C2 Fe1 C3 40.49(11)
C5 Fe1 C8 162.74(12)
C4 Fe1 C8 124.81(12)
C2 Fe1 C8 118.95(14)
C3 Fe1 C8 106.67(13)
C5 Fe1 C7 155.93(11)
C4 Fe1 C7 161.48(12)
C2 Fe1 C7 106.97(12)
C3 Fe1 C7 124.74(13)
C8 Fe1 C7 40.49(11)
C5 Fe1 C10 109.14(12)
C4 Fe1 C10 120.89(12)
C2 Fe1 C10 164.43(10)
C3 Fe1 C10 154.33(11)
C8 Fe1 C10 67.95(13)
C7 Fe1 C10 68.47(12)
C5 Fe1 C9 126.74(12)
C4 Fe1 C9 107.93(11)
C2 Fe1 C9 153.40(13)
C3 Fe1 C9 119.45(12)
C8 Fe1 C9 40.14(14)
C7 Fe1 C9 67.93(12)
C10 Fe1 C9 40.27(12)
C5 Fe1 C6 121.63(10)
C4 Fe1 C6 156.30(13)
C2 Fe1 C6 126.18(10)
C3 Fe1 C6 162.66(12)
C8 Fe1 C6 68.13(11)
C7 Fe1 C6 40.72(10)
C10 Fe1 C6 40.82(10)
C9 Fe1 C6 68.00(10)
C5 Fe1 C1 41.08(10)
C4 Fe1 C1 68.55(10)
C2 Fe1 C1 40.49(10)
C3 Fe1 C1 68.06(11)
C8 Fe1 C1 154.03(13)
C7 Fe1 C1 120.17(10)
C10 Fe1 C1 127.77(10)
C9 Fe1 C1 164.82(13)
C6 Fe1 C1 108.91(9)
C17 N1 C15 118.5(2)
C25 N2 C23 120.1(2)
C2 C1 C5 107.0(2)
C2 C1 C11 127.9(2)
C5 C1 C11 125.1(2)
C2 C1 Fe1 69.04(15)
C5 C1 Fe1 68.48(13)
C11 C1 Fe1 126.0(2)
C3 C2 C1 108.3(3)
C3 C2 Fe1 69.8(2)
C1 C2 Fe1 70.47(14)
C4 C3 C2 108.7(3)
C4 C3 Fe1 69.9(2)
C2 C3 Fe1 69.7(2)
C3 C4 C5 108.1(2)
C3 C4 Fe1 70.0(2)
C5 C4 Fe1 69.34(15)
C4 C5 C1 107.9(2)
C4 C5 Fe1 69.9(2)
C1 C5 Fe1 70.43(14)
C7 C6 C10 107.3(2)
C7 C6 C19 127.9(2)
C10 C6 C19 124.8(2)
C7 C6 Fe1 69.20(14)
C10 C6 Fe1 69.20(14)
C19 C6 Fe1 124.8(2)
C8 C7 C6 107.8(3)
C8 C7 Fe1 69.7(2)
C6 C7 Fe1 70.08(14)
C9 C8 C7 108.4(3)
C9 C8 Fe1 70.1(2)
C7 C8 Fe1 69.83(15)
C8 C9 C10 108.7(2)
C8 C9 Fe1 69.8(2)
C10 C9 Fe1 69.84(15)
C9 C10 C6 107.8(3)
C9 C10 Fe1 69.9(2)
C6 C10 Fe1 69.98(15)
C12 C11 C1 124.7(2)
C11 C12 C13 125.8(2)
C14 C13 C16 117.5(2)
C14 C13 C12 121.3(2)
C16 C13 C12 121.2(2)
C15 C14 C13 120.5(2)
N1 C15 C14 122.0(2)
C17 C16 C13 117.8(2)
C17 C16 C18 118.7(2)
C13 C16 C18 123.4(2)
N1 C17 C16 123.7(2)
C20 C19 C6 125.1(2)
C19 C20 C21 124.9(2)
C22 C21 C24 117.6(2)
C22 C21 C20 121.6(2)
C24 C21 C20 120.8(2)
C23 C22 C21 120.6(2)
N2 C23 C22 121.0(2)
C25 C24 C21 117.9(2)
C25 C24 C26 119.1(2)
C21 C24 C26 123.0(2)
N2 C25 C24 122.8(2)
C28 C27 C32 117.2(3)
C28 C27 C33 115.0(3)
C32 C27 C33 127.8(3)
C29 C28 C27 122.1(3)
C28 C29 C30 120.2(3)
C31 C30 C29 118.8(3)
C30 C31 C32 122.4(3)
C31 C32 C27 119.2(3)
C31 C32 C34 114.4(3)
C27 C32 C34 126.4(3)
O1 C33 O2 123.9(3)
O1 C33 C27 118.2(3)
O2 C33 C27 117.8(3)
O3 C34 O4 123.6(3)
O3 C34 C32 117.6(3)
O4 C34 C32 118.8(3)

loop_
_geom_bond_atom_site_label_1
_geom_bond_atom_site_label_2
_geom_bond_distance
Fe1 C5 2.040(3)
Fe1 C4 2.047(3)
Fe1 C2 2.047(3)
Fe1 C3 2.049(3)
Fe1 C8 2.049(3)
Fe1 C7 2.051(3)
Fe1 C10 2.052(3)
Fe1 C9 2.053(3)
Fe1 C6 2.063(2)
Fe1 C1 2.066(2)
N1 C17 1.336(3)
N1 C15 1.338(3)
N2 C25 1.333(3)
N2 C23 1.337(4)
C1 C2 1.423(4)
C1 C5 1.441(3)
C1 C11 1.456(3)
C2 C3 1.418(4)
C3 C4 1.406(5)
C4 C5 1.424(4)
C6 C7 1.431(4)
C6 C10 1.435(3)
C6 C19 1.453(3)
C7 C8 1.419(4)
C8 C9 1.408(5)
C9 C10 1.413(4)
C11 C12 1.333(3)
C12 C13 1.466(3)
C13 C14 1.401(3)
C13 C16 1.406(3)
C14 C15 1.369(3)
C16 C17 1.389(3)
C16 C18 1.504(3)
C19 C20 1.335(3)
C20 C21 1.463(3)
C21 C22 1.402(3)
C21 C24 1.412(3)
C22 C23 1.372(3)
C24 C25 1.391(3)
C24 C26 1.497(4)
O1 C33 1.219(4)
O2 C33 1.281(4)
O3 C34 1.225(4)
O4 C34 1.284(4)
C27 C28 1.401(4)
C27 C32 1.407(3)
C27 C33 1.523(4)
C28 C29 1.376(5)
C29 C30 1.379(5)
C30 C31 1.366(5)
C31 C32 1.395(4)
C32 C34 1.526(4)
